data_2224079
loop_
_publ_author_name
'Zhu, Zhi-Biao'
'Gao, Shan'
'Ng, Seik Weng'

_publ_section_title
;
 Hydronium 4-oxo-1,4-dihydropyridine-3-sulfonate dihydrate
;
_journal_coeditor_code XU2628
_journal_issue 11
_journal_name_full 'Acta Crystallographica Section E'
_journal_page_first o2687
_journal_paper_doi 10.1107/S1600536809040641
_journal_volume 65
_journal_year 2009
_chemical_formula_iupac 'H3 O +, C5 H4 N O4 S -, 2H2 O'
_chemical_formula_moiety 'H3 O +, C5 H4 N O4 S -, 2(H2 O)'
_chemical_formula_sum 'C5 H11 N O7 S'
_chemical_formula_weight 229.21
_chemical_name_systematic
;
Hydronium 4-oxo-1,4-dihydropyridine-3-sulfonate dihydrate
;
_space_group_IT_number 2
_symmetry_cell_setting triclinic
_symmetry_space_group_name_Hall '-P 1'
_symmetry_space_group_name_H-M 'P -1'
_atom_sites_solution_hydrogens geom
_atom_sites_solution_primary direct
_atom_sites_solution_secondary difmap
_audit_creation_method SHELXL-97
_cell_angle_alpha 90.922(4)
_cell_angle_beta 94.543(3)
_cell_angle_gamma 96.226(4)
_cell_formula_units_Z 2
_cell_length_a 6.6610(8)
_cell_length_b 7.4179(10)
_cell_length_c 10.0514(11)
_cell_measurement_reflns_used 3881
_cell_measurement_temperature 293(2)
_cell_measurement_theta_max 27.5
_cell_measurement_theta_min 3.1
_cell_volume 492.01(10)
_computing_cell_refinement 'RAPID-AUTO (Rigaku, 1998)'
_computing_data_collection 'RAPID-AUTO (Rigaku, 1998)'
_computing_data_reduction 'CrystalClear (Rigaku/MSC, 2002)'
_computing_molecular_graphics 'X-SEED (Barbour, 2001)'
_computing_publication_material 'publCIF (Westrip, 2009)'
_computing_structure_refinement 'SHELXL97 (Sheldrick, 2008)'
_computing_structure_solution 'SHELXS97 (Sheldrick, 2008)'
_diffrn_ambient_temperature 293(2)
_diffrn_measured_fraction_theta_full 0.985
_diffrn_measured_fraction_theta_max 0.985
_diffrn_measurement_device_type 'Rigaku R-AXIS RAPID IP'
_diffrn_measurement_method \w
_diffrn_radiation_monochromator graphite
_diffrn_radiation_source 'fine-focus sealed tube'
_diffrn_radiation_type MoK\a
_diffrn_radiation_wavelength 0.71073
_diffrn_reflns_av_R_equivalents 0.0224
_diffrn_reflns_av_sigmaI/netI 0.0308
_diffrn_reflns_limit_h_max 8
_diffrn_reflns_limit_h_min -8
_diffrn_reflns_limit_k_max 9
_diffrn_reflns_limit_k_min -9
_diffrn_reflns_limit_l_max 13
_diffrn_reflns_limit_l_min -13
_diffrn_reflns_number 4711
_diffrn_reflns_theta_full 27.54
_diffrn_reflns_theta_max 27.54
_diffrn_reflns_theta_min 3.09
_diffrn_standards_decay_% 0
_diffrn_standards_interval_count 0
_diffrn_standards_interval_time 0
_diffrn_standards_number 0
_exptl_absorpt_coefficient_mu 0.343
_exptl_absorpt_correction_T_max 0.932
_exptl_absorpt_correction_T_min 0.856
_exptl_absorpt_correction_type multi-scan
_exptl_absorpt_process_details '(ABSCOR; Higashi, 1995)'
_exptl_crystal_colour Colorless
_exptl_crystal_density_diffrn 1.547
_exptl_crystal_density_method 'not measured'
_exptl_crystal_description Block
_exptl_crystal_F_000 240
_exptl_crystal_size_max 0.25
_exptl_crystal_size_mid 0.22
_exptl_crystal_size_min 0.20
_refine_diff_density_max 0.654
_refine_diff_density_min -0.589
_refine_ls_extinction_method none
_refine_ls_goodness_of_fit_ref 1.064
_refine_ls_hydrogen_treatment mixed
_refine_ls_matrix_type full
_refine_ls_number_parameters 152
_refine_ls_number_reflns 2234
_refine_ls_number_restraints 13
_refine_ls_restrained_S_all 1.061
_refine_ls_R_factor_all 0.0689
_refine_ls_R_factor_gt 0.0487
_refine_ls_shift/su_max 0.000
_refine_ls_shift/su_mean 0.000
_refine_ls_structure_factor_coef Fsqd
_refine_ls_weighting_details 'calc w=1/[\s^2^(Fo^2^)+(0.0803P)^2^+0.6366P] where P=(Fo^2^+2Fc^2^)/3'
_refine_ls_weighting_scheme calc
_refine_ls_wR_factor_gt 0.1425
_refine_ls_wR_factor_ref 0.1696
_reflns_number_gt 1719
_reflns_number_total 2234
_reflns_threshold_expression I>2\s(I)
_cod_data_source_file xu2628.cif
_cod_data_source_block I
_cod_depositor_comments
;
The following automatic conversions were performed:
'_symmetry_cell_setting' value 'Triclinic' changed to 'triclinic'
according to '/home/saulius/struct/CIF-dictionaries/cif_core.dic'
dictionary named 'cif_core.dic' version 2.4.1 from
2010-06-29.

'_exptl_absorpt_correction_type' value 'Multi-scan' changed
to 'multi-scan' according to
'/home/saulius/struct/CIF-dictionaries/cif_core.dic' dictionary named
'cif_core.dic' version 2.4.1 from 2010-06-29.

Automatic conversion script
Id: cif_fix_enum 1527 2010-12-29 10:47:43Z saulius 

The following automatic conversions were performed:

'_symmetry_cell_setting' value 'Triclinic' changed to 'triclinic'
according to /home/saulius/struct/CIF-dictionaries/cif_core.dic
dictionary named 'cif_core.dic' version 2.4.1 from
2010-06-29.

'_exptl_absorpt_correction_type' value 'Multi-scan'
changed to 'multi-scan' according to
/home/saulius/struct/CIF-dictionaries/cif_core.dic dictionary named
'cif_core.dic' version 2.4.1 from 2010-06-29.

Automatic conversion script
Id: cif_fix_values 1715 2011-07-08 13:25:40Z adriana 
;
_cod_database_code 2224079
_cod_database_fobs_code 2224079

loop_
_symmetry_equiv_pos_as_xyz
'x, y, z'
'-x, -y, -z'

loop_
_atom_site_type_symbol
_atom_site_label
_atom_site_fract_x
_atom_site_fract_y
_atom_site_fract_z
_atom_site_U_iso_or_equiv
_atom_site_adp_type
_atom_site_calc_flag
_atom_site_refinement_flags
_atom_site_occupancy
_atom_site_disorder_assembly
_atom_site_disorder_group
S S1 0.68686(13) 0.38798(11) 0.16672(8) 0.0280(2) Uani d . 1 . .
O O1 0.6502(4) 0.2383(4) 0.4423(2) 0.0363(6) Uani d . 1 . .
O O2 0.5597(4) 0.2165(3) 0.1408(2) 0.0365(6) Uani d . 1 . .
O O3 0.5787(4) 0.5226(3) 0.2300(2) 0.0350(6) Uani d . 1 . .
O O4 0.7845(4) 0.4562(4) 0.0509(2) 0.0402(6) Uani d . 1 . .
O O1W 0.5750(5) 0.0846(4) 0.6825(3) 0.0479(7) Uani d D 1 . .
H H11 0.605(9) 0.135(5) 0.610(3) 0.072 Uiso d D 1 . .
H H12 0.523(8) -0.024(3) 0.664(4) 0.072 Uiso d D 1 . .
O O2W 0.8700(5) 0.1491(5) 0.8890(3) 0.0582(8) Uani d D 1 . .
H H21 0.783(7) 0.132(7) 0.822(4) 0.087 Uiso d D 1 . .
H H22 0.855(9) 0.249(5) 0.928(5) 0.087 Uiso d D 1 . .
O O3W 0.2908(5) 0.1387(4) 0.9010(3) 0.0540(8) Uani d D 1 . .
H H31 0.310(8) 0.028(2) 0.887(4) 0.081 Uiso d D 1 . .
H H32 0.350(7) 0.176(5) 0.976(2) 0.081 Uiso d D 1 . .
H H33 0.338(7) 0.204(5) 0.839(3) 0.081 Uiso d D 1 . .
N N1 1.2314(5) 0.3608(5) 0.3510(3) 0.0403(7) Uani d D 1 . .
H H1 1.351(3) 0.385(7) 0.327(5) 0.060 Uiso d D 1 . .
C C1 1.1944(6) 0.2958(6) 0.4722(4) 0.0405(9) Uani d . 1 . .
H H1A 1.3022 0.2809 0.5342 0.049 Uiso calc R 1 . .
C C2 1.0013(5) 0.2520(5) 0.5047(4) 0.0346(8) Uani d . 1 . .
H H2 0.9795 0.2068 0.5887 0.042 Uiso calc R 1 . .
C C3 0.8321(5) 0.2734(4) 0.4136(3) 0.0278(6) Uani d . 1 . .
C C4 0.8828(5) 0.3435(4) 0.2858(3) 0.0264(7) Uani d . 1 . .
C C5 1.0802(6) 0.3834(5) 0.2586(4) 0.0334(7) Uani d . 1 . .
H H5 1.1100 0.4267 0.1752 0.040 Uiso calc R 1 . .

loop_
_atom_site_aniso_label
_atom_site_aniso_U_11
_atom_site_aniso_U_22
_atom_site_aniso_U_33
_atom_site_aniso_U_12
_atom_site_aniso_U_13
_atom_site_aniso_U_23
S1 0.0305(4) 0.0281(4) 0.0249(4) 0.0000(3) 0.0025(3) 0.0033(3)
O1 0.0272(12) 0.0504(15) 0.0308(12) -0.0019(11) 0.0066(10) 0.0093(11)
O2 0.0385(13) 0.0313(13) 0.0367(13) -0.0032(11) -0.0062(11) 0.0012(10)
O3 0.0367(13) 0.0310(12) 0.0389(13) 0.0080(11) 0.0072(11) 0.0049(10)
O4 0.0465(16) 0.0461(15) 0.0281(12) -0.0003(13) 0.0082(11) 0.0093(11)
O1W 0.0621(19) 0.0438(16) 0.0346(14) -0.0083(15) 0.0032(14) 0.0057(11)
O2W 0.0456(17) 0.066(2) 0.062(2) 0.0103(17) -0.0055(16) -0.0101(16)
O3W 0.063(2) 0.0457(17) 0.0525(18) 0.0037(15) 0.0025(16) 0.0059(13)
N1 0.0244(14) 0.0515(19) 0.0452(18) 0.0016(14) 0.0100(14) -0.0040(14)
C1 0.0287(18) 0.050(2) 0.043(2) 0.0081(16) -0.0009(16) -0.0059(17)
C2 0.0309(18) 0.043(2) 0.0300(16) 0.0057(15) 0.0013(14) 0.0019(14)
C3 0.0269(15) 0.0281(15) 0.0274(15) -0.0018(13) 0.0031(13) 0.0003(12)
C4 0.0233(14) 0.0282(16) 0.0275(15) 0.0017(12) 0.0030(12) -0.0005(12)
C5 0.0325(17) 0.0332(17) 0.0347(17) 0.0002(15) 0.0087(15) -0.0017(13)

loop_
_atom_type_symbol
_atom_type_description
_atom_type_scat_dispersion_real
_atom_type_scat_dispersion_imag
_atom_type_scat_source
C C 0.0033 0.0016 'International Tables Vol C Tables 4.2.6.8 and 6.1.1.4'
H H 0.0000 0.0000 'International Tables Vol C Tables 4.2.6.8 and 6.1.1.4'
N N 0.0061 0.0033 'International Tables Vol C Tables 4.2.6.8 and 6.1.1.4'
O O 0.0106 0.0060 'International Tables Vol C Tables 4.2.6.8 and 6.1.1.4'
S S 0.1246 0.1234 'International Tables Vol C Tables 4.2.6.8 and 6.1.1.4'

loop_
_geom_angle_atom_site_label_1
_geom_angle_atom_site_label_2
_geom_angle_atom_site_label_3
_geom_angle_site_symmetry_1
_geom_angle_site_symmetry_3
_geom_angle
_geom_angle_publ_flag
O4 S1 O2 . . 113.46(15) ?
O4 S1 O3 . . 112.83(16) ?
O2 S1 O3 . . 111.76(16) ?
O4 S1 C4 . . 106.31(16) ?
O2 S1 C4 . . 106.22(15) ?
O3 S1 C4 . . 105.54(15) ?
H11 O1W H12 . . 108.9(17) ?
H21 O2W H22 . . 108.9(17) ?
H31 O3W H32 . . 109.7(17) ?
H31 O3W H33 . . 109.4(17) ?
H32 O3W H33 . . 109.9(17) ?
C5 N1 C1 . . 121.5(3) ?
C5 N1 H1 . . 116(3) ?
C1 N1 H1 . . 122(3) ?
N1 C1 C2 . . 120.7(4) ?
N1 C1 H1A . . 119.7 ?
C2 C1 H1A . . 119.7 ?
C1 C2 C3 . . 121.7(3) ?
C1 C2 H2 . . 119.2 ?
C3 C2 H2 . . 119.2 ?
O1 C3 C2 . . 123.1(3) ?
O1 C3 C4 . . 122.2(3) ?
C2 C3 C4 . . 114.7(3) ?
C5 C4 C3 . . 120.9(3) ?
C5 C4 S1 . . 119.7(3) ?
C3 C4 S1 . . 119.3(2) ?
N1 C5 C4 . . 120.5(3) ?
N1 C5 H5 . . 119.7 ?
C4 C5 H5 . . 119.7 ?

loop_
_geom_bond_atom_site_label_1
_geom_bond_atom_site_label_2
_geom_bond_site_symmetry_2
_geom_bond_distance
_geom_bond_publ_flag
S1 O4 . 1.449(2) ?
S1 O2 . 1.457(2) ?
S1 O3 . 1.459(3) ?
S1 C4 . 1.762(3) ?
O1 C3 . 1.268(4) ?
O1W H11 . 0.850(10) ?
O1W H12 . 0.854(10) ?
O2W H21 . 0.854(10) ?
O2W H22 . 0.851(10) ?
O3W H31 . 0.855(10) ?
O3W H32 . 0.853(10) ?
O3W H33 . 0.854(10) ?
N1 C5 . 1.341(5) ?
N1 C1 . 1.348(5) ?
N1 H1 . 0.855(10) ?
C1 C2 . 1.358(5) ?
C1 H1A . 0.9300 ?
C2 C3 . 1.419(5) ?
C2 H2 . 0.9300 ?
C3 C4 . 1.445(4) ?
C4 C5 . 1.367(5) ?
C5 H5 . 0.9300 ?

loop_
_geom_hbond_atom_site_label_D
_geom_hbond_atom_site_label_H
_geom_hbond_atom_site_label_A
_geom_hbond_site_symmetry_A
_geom_hbond_distance_DH
_geom_hbond_distance_HA
_geom_hbond_distance_DA
_geom_hbond_angle_DHA
_geom_hbond_publ_flag
O1w H11 O1 . 0.850(10) 1.900(10) 2.745(4) 175(5) yes
O1w H12 O2 2_656 0.850(10) 2.50(4) 2.983(4) 116(3) yes
O2w H21 O1w . 0.850(10) 1.890(10) 2.741(4) 175(6) yes
O2w H22 O4 1_556 0.850(10) 2.07(2) 2.910(4) 168(6) yes
O3w H31 O2 2_656 0.860(10) 2.12(2) 2.951(4) 165(5) yes
O3w H32 O2 1_556 0.850(10) 2.07(2) 2.898(4) 162(5) yes
O3w H33 O3 2_666 0.850(10) 2.18(2) 2.936(4) 147(4) yes
N1 H1 O3 1_655 0.860(10) 2.05(2) 2.857(4) 156(5) yes

loop_
_geom_torsion_atom_site_label_1
_geom_torsion_atom_site_label_2
_geom_torsion_atom_site_label_3
_geom_torsion_atom_site_label_4
_geom_torsion_site_symmetry_1
_geom_torsion_site_symmetry_2
_geom_torsion_site_symmetry_3
_geom_torsion_site_symmetry_4
_geom_torsion
_geom_torsion_publ_flag
C5 N1 C1 C2 . . . . -0.4(6) ?
N1 C1 C2 C3 . . . . -0.3(6) ?
C1 C2 C3 O1 . . . . -178.0(4) ?
C1 C2 C3 C4 . . . . 0.4(5) ?
O1 C3 C4 C5 . . . . 178.7(3) ?
C2 C3 C4 C5 . . . . 0.3(5) ?
O1 C3 C4 S1 . . . . 1.8(5) ?
C2 C3 C4 S1 . . . . -176.6(2) ?
O4 S1 C4 C5 . . . . 2.9(3) ?
O2 S1 C4 C5 . . . . 124.1(3) ?
O3 S1 C4 C5 . . . . -117.1(3) ?
O4 S1 C4 C3 . . . . 179.9(3) ?
O2 S1 C4 C3 . . . . -58.9(3) ?
O3 S1 C4 C3 . . . . 59.8(3) ?
C1 N1 C5 C4 . . . . 1.0(6) ?
C3 C4 C5 N1 . . . . -1.0(5) ?
S1 C4 C5 N1 . . . . 175.9(3) ?

loop_
_cod_related_entry_id
_cod_related_entry_database
_cod_related_entry_code
1 ChemSpider 30655936
